data_4305234
loop_
_publ_author_name
'Jhumpa Mukherjee'
'Robie L. Lucas'
'Matthew K. Zart'
'Douglas R. Powell'
'Victor W. Day'
'A. S. Borovik'

_publ_contact_author
; 
   Prof. Andrew S. Borovik 
   Department of Chemistry -- University of California, Irvine
   1102 Natural Sciences II 
   Irvine, CA 92697-2025  USA 
;
_publ_contact_author_email aborovik@uci.edu
_publ_contact_author_fax 1(949)8248571
_publ_contact_author_phone 1(949)8241510
_publ_section_title
;
Synthesis, Structure, and Physical Properties for a Series of Monomeric
Iron(III) Hydroxo Complexes with Varying Hydrogen-Bond Networks
;
_journal_name_full 'Inorganic Chemistry'
_journal_page_first 5780
_journal_page_last 5786
_journal_paper_doi 10.1021/ic800048e
_journal_volume 47
_journal_year 2008
_chemical_formula_moiety '(K) 1+, (C15 H28 Fe N4 O4) 1-, (C3 H7 N O)'
_chemical_formula_sum 'C18 H35 Fe K N5 O5'
_chemical_formula_weight 496.46
_chemical_name_common K[FeIII0iPr(OH)]DMF
_chemical_name_systematic
; 
Potassium {Tris[(N-isopropylcarbamoylmethyl)-aminato(hydroxo)ferrate(III)} 
;
_space_group_IT_number 2
_symmetry_cell_setting triclinic
_symmetry_space_group_name_Hall '-P 1'
_symmetry_space_group_name_H-M 'P -1'
_atom_sites_solution_hydrogens geom
_atom_sites_solution_primary direct
_atom_sites_solution_secondary difmap
_audit_creation_method SHELXL-97
_cell_angle_alpha 83.514(5)
_cell_angle_beta 86.045(5)
_cell_angle_gamma 83.144(5)
_cell_formula_units_Z 2
_cell_length_a 9.337(3)
_cell_length_b 10.853(4)
_cell_length_c 12.494(4)
_cell_measurement_reflns_used 4029
_cell_measurement_temperature 100(2)
_cell_measurement_theta_max 26.00
_cell_measurement_theta_min 2.38
_cell_volume 1247.0(7)
_computing_cell_refinement 'Bruker SMART'
_computing_data_collection 'Bruker SMART'
_computing_data_reduction 'Bruker SAINT'
_computing_molecular_graphics 'SHELXTL (Sheldrick, 2000)'
_computing_publication_material 'SHELXTL (Sheldrick, 2000)'
_computing_structure_refinement 'SHELXTL (Sheldrick, 2000)'
_computing_structure_solution 'SHELXTL (Sheldrick, 2000)'
_diffrn_ambient_temperature 100(2)
_diffrn_measured_fraction_theta_full 0.994
_diffrn_measured_fraction_theta_max 0.994
_diffrn_measurement_device_type 'Bruker APEX'
_diffrn_measurement_method '\w scans'
_diffrn_radiation_monochromator graphite
_diffrn_radiation_source 'fine-focus sealed tube'
_diffrn_radiation_type MoK\a
_diffrn_radiation_wavelength 0.71073
_diffrn_reflns_av_R_equivalents 0.0187
_diffrn_reflns_av_sigmaI/netI 0.0310
_diffrn_reflns_limit_h_max 11
_diffrn_reflns_limit_h_min -11
_diffrn_reflns_limit_k_max 13
_diffrn_reflns_limit_k_min -13
_diffrn_reflns_limit_l_max 15
_diffrn_reflns_limit_l_min -15
_diffrn_reflns_number 10164
_diffrn_reflns_theta_full 26.00
_diffrn_reflns_theta_max 26.00
_diffrn_reflns_theta_min 2.20
_diffrn_standards_number 0
_exptl_absorpt_coefficient_mu 0.807
_exptl_absorpt_correction_T_max 0.9094
_exptl_absorpt_correction_T_min 0.7079
_exptl_absorpt_correction_type multi-scan
_exptl_absorpt_process_details 'SADABS (Sheldrick, 2002)'
_exptl_crystal_colour yellow
_exptl_crystal_density_diffrn 1.322
_exptl_crystal_density_method 'not measured'
_exptl_crystal_description block
_exptl_crystal_F_000 526
_exptl_crystal_size_max 0.46
_exptl_crystal_size_mid 0.20
_exptl_crystal_size_min 0.12
_refine_diff_density_max 0.868
_refine_diff_density_min -0.397
_refine_diff_density_rms 0.090
_refine_ls_extinction_method none
_refine_ls_goodness_of_fit_ref 1.018
_refine_ls_hydrogen_treatment mixed
_refine_ls_matrix_type full
_refine_ls_number_parameters 282
_refine_ls_number_reflns 4888
_refine_ls_number_restraints 0
_refine_ls_restrained_S_all 1.018
_refine_ls_R_factor_all 0.0648
_refine_ls_R_factor_gt 0.0547
_refine_ls_shift/su_max 0.019
_refine_ls_shift/su_mean 0.000
_refine_ls_structure_factor_coef Fsqd
_refine_ls_weighting_details 'calc w=1/[\s^2^(Fo^2^)+(0.0960P)^2^+1.6000P] where P=(Fo^2^+2Fc^2^)/3'
_refine_ls_weighting_scheme calc
_refine_ls_wR_factor_gt 0.1505
_refine_ls_wR_factor_ref 0.1603
_reflns_number_gt 4077
_reflns_number_total 4888
_reflns_threshold_expression I>2\s(I)
_cod_data_source_file ic800048e-file006_1.cif
_cod_data_source_block 04164
_cod_depositor_comments
;
The following automatic conversions were performed:
'_symmetry_cell_setting' value 'Triclinic' changed to 'triclinic'
according to '/home/saulius/struct/CIF-dictionaries/cif_core.dic'
dictionary named 'cif_core.dic' version 2.4.1 from 2010-06-29.

Automatic conversion script
Id: cif_fix_enum 1527 2010-12-29 10:47:43Z saulius 
;
_cod_database_code 4305234

loop_
_symmetry_equiv_pos_as_xyz
'x, y, z'
'-x, -y, -z'

loop_
_atom_site_label
_atom_site_type_symbol
_atom_site_fract_x
_atom_site_fract_y
_atom_site_fract_z
_atom_site_U_iso_or_equiv
_atom_site_adp_type
_atom_site_occupancy
_atom_site_symmetry_multiplicity
_atom_site_calc_flag
_atom_site_refinement_flags
_atom_site_disorder_assembly
_atom_site_disorder_group
K1 K 0.81857(7) 0.12986(6) 0.48612(6) 0.0314(2) Uani 1 1 d . . .
Fe1 Fe 0.24182(5) 0.30700(4) 0.76778(4) 0.02936(17) Uani 1 1 d . . .
O1 O 0.6576(3) 0.2048(3) 0.6564(2) 0.0455(6) Uani 1 1 d . . .
O2 O 0.0709(2) 0.0948(2) 0.5666(2) 0.0390(6) Uani 1 1 d . . .
O3 O 0.1545(5) 0.6503(3) 0.5988(3) 0.0774(11) Uani 1 1 d . . .
O4 O 0.2006(3) 0.2852(3) 0.9174(2) 0.0533(7) Uani 1 1 d . . .
H4 H 0.126(5) 0.356(5) 0.945(4) 0.064 Uiso 1 1 d . . .
N1 N 0.2945(3) 0.3317(2) 0.5934(2) 0.0291(6) Uani 1 1 d . . .
N2 N 0.4605(3) 0.2803(2) 0.7612(2) 0.0300(6) Uani 1 1 d . . .
N3 N 0.1500(3) 0.1662(3) 0.7165(2) 0.0356(6) Uani 1 1 d . . .
N4 N 0.1463(3) 0.4806(3) 0.7245(3) 0.0446(8) Uani 1 1 d . . .
C1 C 0.4343(4) 0.2546(4) 0.5753(3) 0.0389(8) Uani 1 1 d . . .
H1A H 0.4859 0.2908 0.5094 0.047 Uiso 1 1 calc R . .
H1B H 0.4161 0.1692 0.5636 0.047 Uiso 1 1 calc R . .
C2 C 0.5281(3) 0.2481(3) 0.6704(3) 0.0348(7) Uani 1 1 d . . .
C3 C 0.5547(4) 0.2731(4) 0.8529(3) 0.0482(9) Uani 1 1 d . . .
H3 H 0.6566 0.2740 0.8226 0.058 Uiso 1 1 calc R . .
C4 C 0.5166(6) 0.3886(5) 0.9134(4) 0.0623(12) Uani 1 1 d . . .
H4A H 0.5886 0.3903 0.9666 0.093 Uiso 1 1 calc R . .
H4B H 0.4208 0.3857 0.9503 0.093 Uiso 1 1 calc R . .
H4C H 0.5161 0.4639 0.8620 0.093 Uiso 1 1 calc R . .
C5 C 0.5468(6) 0.1552(4) 0.9249(4) 0.0613(12) Uani 1 1 d . . .
H5A H 0.5822 0.0841 0.8847 0.092 Uiso 1 1 calc R . .
H5B H 0.4464 0.1486 0.9511 0.092 Uiso 1 1 calc R . .
H5C H 0.6066 0.1551 0.9864 0.092 Uiso 1 1 calc R . .
C6 C 0.1779(4) 0.2856(4) 0.5440(3) 0.0419(8) Uani 1 1 d . . .
H6A H 0.2108 0.2639 0.4708 0.050 Uiso 1 1 calc R . .
H6B H 0.0951 0.3516 0.5372 0.050 Uiso 1 1 calc R . .
C7 C 0.1303(3) 0.1703(3) 0.6130(3) 0.0314(7) Uani 1 1 d . . .
C8 C 0.1006(4) 0.0547(4) 0.7834(3) 0.0468(9) Uani 1 1 d . . .
H8 H 0.0842 -0.0077 0.7337 0.056 Uiso 1 1 calc R . .
C9 C 0.2137(5) -0.0056(4) 0.8600(4) 0.0517(10) Uani 1 1 d . . .
H9A H 0.3047 -0.0274 0.8189 0.078 Uiso 1 1 calc R . .
H9B H 0.1808 -0.0812 0.8995 0.078 Uiso 1 1 calc R . .
H9C H 0.2290 0.0530 0.9113 0.078 Uiso 1 1 calc R . .
C10 C -0.0411(5) 0.0939(5) 0.8406(4) 0.0586(11) Uani 1 1 d . . .
H10A H -0.1123 0.1265 0.7873 0.088 Uiso 1 1 calc R . .
H10B H -0.0288 0.1590 0.8864 0.088 Uiso 1 1 calc R . .
H10C H -0.0750 0.0219 0.8853 0.088 Uiso 1 1 calc R . .
C11 C 0.3054(4) 0.4644(4) 0.5667(3) 0.0454(9) Uani 1 1 d . . .
H11A H 0.2924 0.4877 0.4888 0.054 Uiso 1 1 calc R . .
H11B H 0.4024 0.4834 0.5826 0.054 Uiso 1 1 calc R . .
C12 C 0.1890(5) 0.5401(3) 0.6332(4) 0.0486(9) Uani 1 1 d . . .
C13 C 0.0317(6) 0.5530(5) 0.7869(5) 0.0802(17) Uani 1 1 d . . .
H13 H -0.0074 0.6228 0.7339 0.096 Uiso 1 1 calc R . .
C14 C -0.0936(6) 0.4800(7) 0.8202(6) 0.101(2) Uani 1 1 d . . .
H14A H -0.1725 0.5341 0.8525 0.151 Uiso 1 1 calc R . .
H14B H -0.0634 0.4095 0.8730 0.151 Uiso 1 1 calc R . .
H14C H -0.1267 0.4486 0.7567 0.151 Uiso 1 1 calc R . .
C15 C 0.0928(8) 0.6139(6) 0.8682(5) 0.099(2) Uani 1 1 d . . .
H15A H 0.1490 0.6792 0.8327 0.149 Uiso 1 1 calc R . .
H15B H 0.1558 0.5522 0.9119 0.149 Uiso 1 1 calc R . .
H15C H 0.0146 0.6513 0.9147 0.149 Uiso 1 1 calc R . .
O1S O 0.5899(3) 0.0831(3) 0.3901(2) 0.0507(7) Uani 1 1 d . . .
N1S N 0.4089(4) 0.1624(3) 0.2811(3) 0.0482(8) Uani 1 1 d . . .
C1S C 0.4776(4) 0.0763(4) 0.3489(3) 0.0414(8) Uani 1 1 d . . .
H1S H 0.4343 0.0012 0.3673 0.050 Uiso 1 1 calc R . .
C2S C 0.4657(7) 0.2798(5) 0.2500(4) 0.0735(15) Uani 1 1 d . . .
H2SA H 0.5574 0.2796 0.2837 0.110 Uiso 1 1 calc R . .
H2SB H 0.3965 0.3479 0.2737 0.110 Uiso 1 1 calc R . .
H2SC H 0.4818 0.2917 0.1713 0.110 Uiso 1 1 calc R . .
C3S C 0.2747(5) 0.1416(5) 0.2373(5) 0.0743(15) Uani 1 1 d . . .
H3SA H 0.2599 0.0533 0.2527 0.111 Uiso 1 1 calc R . .
H3SB H 0.2796 0.1644 0.1591 0.111 Uiso 1 1 calc R . .
H3SC H 0.1940 0.1929 0.2706 0.111 Uiso 1 1 calc R . .

loop_
_atom_site_aniso_label
_atom_site_aniso_U_11
_atom_site_aniso_U_22
_atom_site_aniso_U_33
_atom_site_aniso_U_23
_atom_site_aniso_U_13
_atom_site_aniso_U_12
K1 0.0244(3) 0.0290(4) 0.0393(4) -0.0048(3) -0.0041(3) 0.0055(3)
Fe1 0.0281(3) 0.0258(3) 0.0337(3) -0.00766(19) 0.00551(18) -0.00071(18)
O1 0.0275(12) 0.0645(18) 0.0451(15) -0.0164(13) -0.0004(11) 0.0016(12)
O2 0.0294(12) 0.0310(12) 0.0581(16) -0.0137(11) -0.0129(11) 0.0052(10)
O3 0.122(3) 0.0251(15) 0.075(2) 0.0053(14) 0.003(2) 0.0154(17)
O4 0.0604(18) 0.0510(17) 0.0480(16) -0.0129(13) 0.0115(13) -0.0048(14)
N1 0.0288(13) 0.0260(13) 0.0310(14) -0.0023(11) 0.0003(11) 0.0012(10)
N2 0.0309(13) 0.0287(14) 0.0301(14) -0.0056(11) -0.0005(11) -0.0002(11)
N3 0.0372(15) 0.0323(15) 0.0381(16) -0.0013(12) -0.0025(12) -0.0085(12)
N4 0.0399(17) 0.0308(16) 0.058(2) -0.0054(14) 0.0121(14) 0.0107(13)
C1 0.0346(18) 0.044(2) 0.0359(18) -0.0056(15) 0.0027(14) 0.0034(15)
C2 0.0278(16) 0.0402(19) 0.0366(18) -0.0068(15) -0.0007(13) -0.0019(14)
C3 0.042(2) 0.063(3) 0.038(2) -0.0077(18) -0.0031(16) 0.0014(18)
C4 0.082(3) 0.061(3) 0.051(2) -0.016(2) -0.006(2) -0.027(2)
C5 0.070(3) 0.060(3) 0.054(3) -0.004(2) -0.019(2) -0.001(2)
C6 0.0410(19) 0.043(2) 0.0406(19) -0.0036(16) -0.0058(16) -0.0009(16)
C7 0.0216(14) 0.0266(16) 0.0446(19) -0.0066(14) -0.0040(13) 0.0068(12)
C8 0.048(2) 0.042(2) 0.051(2) -0.0038(18) -0.0003(18) -0.0100(17)
C9 0.056(2) 0.040(2) 0.055(2) 0.0053(18) 0.0017(19) -0.0023(18)
C10 0.045(2) 0.064(3) 0.066(3) -0.002(2) -0.003(2) -0.007(2)
C11 0.049(2) 0.036(2) 0.048(2) 0.0024(16) 0.0005(17) -0.0026(16)
C12 0.060(2) 0.0252(18) 0.058(2) -0.0038(17) 0.003(2) 0.0021(16)
C13 0.075(3) 0.051(3) 0.106(4) -0.017(3) 0.035(3) 0.014(2)
C14 0.056(3) 0.112(5) 0.123(6) -0.014(4) 0.033(3) 0.021(3)
C15 0.117(5) 0.085(4) 0.094(4) -0.043(4) 0.041(4) -0.002(4)
O1S 0.0322(13) 0.0641(18) 0.0573(17) -0.0156(14) -0.0093(12) 0.0014(12)
N1S 0.0474(18) 0.0465(19) 0.0499(19) -0.0057(15) -0.0115(15) 0.0036(15)
C1S 0.0346(18) 0.040(2) 0.049(2) -0.0079(17) -0.0039(16) 0.0040(15)
C2S 0.109(4) 0.052(3) 0.057(3) 0.007(2) -0.002(3) -0.012(3)
C3S 0.062(3) 0.080(4) 0.083(4) -0.021(3) -0.038(3) 0.016(3)

loop_
_atom_type_symbol
_atom_type_description
_atom_type_scat_dispersion_real
_atom_type_scat_dispersion_imag
_atom_type_scat_source
C C 0.0033 0.0016 'International Tables Vol C Tables 4.2.6.8 and 6.1.1.4'
H H 0.0000 0.0000 'International Tables Vol C Tables 4.2.6.8 and 6.1.1.4'
N N 0.0061 0.0033 'International Tables Vol C Tables 4.2.6.8 and 6.1.1.4'
O O 0.0106 0.0060 'International Tables Vol C Tables 4.2.6.8 and 6.1.1.4'
K K 0.2009 0.2494 'International Tables Vol C Tables 4.2.6.8 and 6.1.1.4'
Fe Fe 0.3463 0.8444 'International Tables Vol C Tables 4.2.6.8 and 6.1.1.4'

loop_
_geom_angle_atom_site_label_1
_geom_angle_atom_site_label_2
_geom_angle_atom_site_label_3
_geom_angle
_geom_angle_site_symmetry_1
_geom_angle_site_symmetry_3
_geom_angle_publ_flag
O3 K1 O2 94.89(12) 2_666 1_655 ?
O3 K1 O1S 100.52(12) 2_666 . ?
O2 K1 O1S 159.64(9) 1_655 . ?
O3 K1 O1 94.03(11) 2_666 . ?
O2 K1 O1 99.75(8) 1_655 . ?
O1S K1 O1 92.39(9) . . ?
O3 K1 O2 133.05(11) 2_666 2_656 ?
O2 K1 O2 75.95(8) 1_655 2_656 ?
O1S K1 O2 83.80(8) . 2_656 ?
O1 K1 O2 132.74(9) . 2_656 ?
O4 Fe1 N4 103.17(14) . . ?
O4 Fe1 N3 102.32(13) . . ?
N4 Fe1 N3 115.71(14) . . ?
O4 Fe1 N2 100.75(13) . . ?
N4 Fe1 N2 117.75(12) . . ?
N3 Fe1 N2 113.73(11) . . ?
O4 Fe1 N1 178.89(12) . . ?
N4 Fe1 N1 77.46(12) . . ?
N3 Fe1 N1 78.15(11) . . ?
N2 Fe1 N1 78.14(10) . . ?
C2 O1 K1 133.7(2) . . ?
C7 O2 K1 127.54(19) . 1_455 ?
C7 O2 K1 128.25(19) . 2_656 ?
K1 O2 K1 104.05(8) 1_455 2_656 ?
C12 O3 K1 159.3(4) . 2_666 ?
Fe1 O4 H4 113(3) . . ?
C6 N1 C11 114.6(3) . . ?
C6 N1 C1 111.8(3) . . ?
C11 N1 C1 112.3(3) . . ?
C6 N1 Fe1 105.6(2) . . ?
C11 N1 Fe1 105.6(2) . . ?
C1 N1 Fe1 106.1(2) . . ?
C2 N2 C3 114.6(3) . . ?
C2 N2 Fe1 117.9(2) . . ?
C3 N2 Fe1 126.8(2) . . ?
C7 N3 C8 114.6(3) . . ?
C7 N3 Fe1 118.1(2) . . ?
C8 N3 Fe1 127.4(2) . . ?
C12 N4 C13 114.2(4) . . ?
C12 N4 Fe1 118.8(2) . . ?
C13 N4 Fe1 127.0(3) . . ?
N1 C1 C2 111.4(3) . . ?
N1 C1 H1A 109.4 . . ?
C2 C1 H1A 109.4 . . ?
N1 C1 H1B 109.4 . . ?
C2 C1 H1B 109.4 . . ?
H1A C1 H1B 108.0 . . ?
O1 C2 N2 127.4(3) . . ?
O1 C2 C1 116.7(3) . . ?
N2 C2 C1 115.7(3) . . ?
N2 C3 C5 111.5(4) . . ?
N2 C3 C4 109.7(3) . . ?
C5 C3 C4 112.3(4) . . ?
N2 C3 H3 107.7 . . ?
C5 C3 H3 107.7 . . ?
C4 C3 H3 107.7 . . ?
C3 C4 H4A 109.5 . . ?
C3 C4 H4B 109.5 . . ?
H4A C4 H4B 109.5 . . ?
C3 C4 H4C 109.5 . . ?
H4A C4 H4C 109.5 . . ?
H4B C4 H4C 109.5 . . ?
C3 C5 H5A 109.5 . . ?
C3 C5 H5B 109.5 . . ?
H5A C5 H5B 109.5 . . ?
C3 C5 H5C 109.5 . . ?
H5A C5 H5C 109.5 . . ?
H5B C5 H5C 109.5 . . ?
N1 C6 C7 110.0(3) . . ?
N1 C6 H6A 109.7 . . ?
C7 C6 H6A 109.7 . . ?
N1 C6 H6B 109.7 . . ?
C7 C6 H6B 109.7 . . ?
H6A C6 H6B 108.2 . . ?
O2 C7 N3 127.5(3) . . ?
O2 C7 C6 117.5(3) . . ?
N3 C7 C6 115.0(3) . . ?
N3 C8 C10 108.4(3) . . ?
N3 C8 C9 111.4(3) . . ?
C10 C8 C9 112.7(4) . . ?
N3 C8 H8 108.1 . . ?
C10 C8 H8 108.1 . . ?
C9 C8 H8 108.1 . . ?
C8 C9 H9A 109.5 . . ?
C8 C9 H9B 109.5 . . ?
H9A C9 H9B 109.5 . . ?
C8 C9 H9C 109.5 . . ?
H9A C9 H9C 109.5 . . ?
H9B C9 H9C 109.5 . . ?
C8 C10 H10A 109.5 . . ?
C8 C10 H10B 109.5 . . ?
H10A C10 H10B 109.5 . . ?
C8 C10 H10C 109.5 . . ?
H10A C10 H10C 109.5 . . ?
H10B C10 H10C 109.5 . . ?
N1 C11 C12 109.7(3) . . ?
N1 C11 H11A 109.7 . . ?
C12 C11 H11A 109.7 . . ?
N1 C11 H11B 109.7 . . ?
C12 C11 H11B 109.7 . . ?
H11A C11 H11B 108.2 . . ?
O3 C12 N4 128.0(4) . . ?
O3 C12 C11 117.4(4) . . ?
N4 C12 C11 114.4(3) . . ?
C15 C13 N4 111.1(5) . . ?
C15 C13 C14 118.5(6) . . ?
N4 C13 C14 111.6(4) . . ?
C15 C13 H13 104.7 . . ?
N4 C13 H13 104.7 . . ?
C14 C13 H13 104.7 . . ?
C13 C14 H14A 109.5 . . ?
C13 C14 H14B 109.5 . . ?
H14A C14 H14B 109.5 . . ?
C13 C14 H14C 109.5 . . ?
H14A C14 H14C 109.5 . . ?
H14B C14 H14C 109.5 . . ?
C13 C15 H15A 109.5 . . ?
C13 C15 H15B 109.5 . . ?
H15A C15 H15B 109.5 . . ?
C13 C15 H15C 109.5 . . ?
H15A C15 H15C 109.5 . . ?
H15B C15 H15C 109.5 . . ?
C1S O1S K1 171.9(3) . . ?
C1S N1S C2S 120.4(4) . . ?
C1S N1S C3S 121.1(4) . . ?
C2S N1S C3S 118.5(4) . . ?
O1S C1S N1S 126.8(4) . . ?
O1S C1S H1S 116.6 . . ?
N1S C1S H1S 116.6 . . ?
N1S C2S H2SA 109.5 . . ?
N1S C2S H2SB 109.5 . . ?
H2SA C2S H2SB 109.5 . . ?
N1S C2S H2SC 109.5 . . ?
H2SA C2S H2SC 109.5 . . ?
H2SB C2S H2SC 109.5 . . ?
N1S C3S H3SA 109.5 . . ?
N1S C3S H3SB 109.5 . . ?
H3SA C3S H3SB 109.5 . . ?
N1S C3S H3SC 109.5 . . ?
H3SA C3S H3SC 109.5 . . ?
H3SB C3S H3SC 109.5 . . ?

loop_
_geom_bond_atom_site_label_1
_geom_bond_atom_site_label_2
_geom_bond_distance
_geom_bond_site_symmetry_2
_geom_bond_publ_flag
K1 O3 2.533(3) 2_666 ?
K1 O2 2.595(2) 1_655 ?
K1 O1S 2.647(3) . ?
K1 O1 2.665(3) . ?
K1 O2 2.667(2) 2_656 ?
Fe1 O4 1.877(3) . ?
Fe1 N4 2.018(3) . ?
Fe1 N3 2.022(3) . ?
Fe1 N2 2.025(3) . ?
Fe1 N1 2.194(3) . ?
O1 C2 1.252(4) . ?
O2 C7 1.255(4) . ?
O2 K1 2.595(2) 1_455 ?
O2 K1 2.667(2) 2_656 ?
O3 C12 1.236(5) . ?
O3 K1 2.533(3) 2_666 ?
O4 H4 1.05(5) . ?
N1 C6 1.452(4) . ?
N1 C11 1.456(5) . ?
N1 C1 1.482(4) . ?
N2 C2 1.322(4) . ?
N2 C3 1.482(5) . ?
N3 C7 1.314(5) . ?
N3 C8 1.492(5) . ?
N4 C12 1.308(5) . ?
N4 C13 1.480(5) . ?
C1 C2 1.515(5) . ?
C1 H1A 0.9900 . ?
C1 H1B 0.9900 . ?
C3 C5 1.485(6) . ?
C3 C4 1.529(6) . ?
C3 H3 1.0000 . ?
C4 H4A 0.9800 . ?
C4 H4B 0.9800 . ?
C4 H4C 0.9800 . ?
C5 H5A 0.9800 . ?
C5 H5B 0.9800 . ?
C5 H5C 0.9800 . ?
C6 C7 1.530(5) . ?
C6 H6A 0.9900 . ?
C6 H6B 0.9900 . ?
C8 C10 1.499(6) . ?
C8 C9 1.515(6) . ?
C8 H8 1.0000 . ?
C9 H9A 0.9800 . ?
C9 H9B 0.9800 . ?
C9 H9C 0.9800 . ?
C10 H10A 0.9800 . ?
C10 H10B 0.9800 . ?
C10 H10C 0.9800 . ?
C11 C12 1.537(6) . ?
C11 H11A 0.9900 . ?
C11 H11B 0.9900 . ?
C13 C15 1.454(9) . ?
C13 C14 1.500(8) . ?
C13 H13 1.0000 . ?
C14 H14A 0.9800 . ?
C14 H14B 0.9800 . ?
C14 H14C 0.9800 . ?
C15 H15A 0.9800 . ?
C15 H15B 0.9800 . ?
C15 H15C 0.9800 . ?
O1S C1S 1.213(4) . ?
N1S C1S 1.325(5) . ?
N1S C2S 1.441(6) . ?
N1S C3S 1.453(6) . ?
C1S H1S 0.9500 . ?
C2S H2SA 0.9800 . ?
C2S H2SB 0.9800 . ?
C2S H2SC 0.9800 . ?
C3S H3SA 0.9800 . ?
C3S H3SB 0.9800 . ?
C3S H3SC 0.9800 . ?

loop_
_geom_torsion_atom_site_label_1
_geom_torsion_atom_site_label_2
_geom_torsion_atom_site_label_3
_geom_torsion_atom_site_label_4
_geom_torsion
_geom_torsion_site_symmetry_1
_geom_torsion_site_symmetry_2
_geom_torsion_site_symmetry_3
_geom_torsion_site_symmetry_4
_geom_torsion_publ_flag
O3 K1 O1 C2 76.4(4) 2_666 . . . ?
O2 K1 O1 C2 172.1(3) 1_655 . . . ?
O1S K1 O1 C2 -24.3(3) . . . . ?
O2 K1 O1 C2 -108.1(3) 2_656 . . . ?
N4 Fe1 N1 C6 -90.4(2) . . . . ?
N3 Fe1 N1 C6 29.6(2) . . . . ?
N2 Fe1 N1 C6 147.3(2) . . . . ?
N4 Fe1 N1 C11 31.3(2) . . . . ?
N3 Fe1 N1 C11 151.4(2) . . . . ?
N2 Fe1 N1 C11 -91.0(2) . . . . ?
N4 Fe1 N1 C1 150.7(2) . . . . ?
N3 Fe1 N1 C1 -89.2(2) . . . . ?
N2 Fe1 N1 C1 28.4(2) . . . . ?
O4 Fe1 N2 C2 158.2(3) . . . . ?
N4 Fe1 N2 C2 -90.6(3) . . . . ?
N3 Fe1 N2 C2 49.4(3) . . . . ?
N1 Fe1 N2 C2 -21.8(2) . . . . ?
O4 Fe1 N2 C3 -11.2(3) . . . . ?
N4 Fe1 N2 C3 100.0(3) . . . . ?
N3 Fe1 N2 C3 -120.0(3) . . . . ?
N1 Fe1 N2 C3 168.8(3) . . . . ?
O4 Fe1 N3 C7 164.9(2) . . . . ?
N4 Fe1 N3 C7 53.6(3) . . . . ?
N2 Fe1 N3 C7 -87.4(3) . . . . ?
N1 Fe1 N3 C7 -16.1(2) . . . . ?
O4 Fe1 N3 C8 -15.2(3) . . . . ?
N4 Fe1 N3 C8 -126.5(3) . . . . ?
N2 Fe1 N3 C8 92.5(3) . . . . ?
N1 Fe1 N3 C8 163.8(3) . . . . ?
O4 Fe1 N4 C12 159.6(3) . . . . ?
N3 Fe1 N4 C12 -89.6(3) . . . . ?
N2 Fe1 N4 C12 49.7(4) . . . . ?
N1 Fe1 N4 C12 -19.5(3) . . . . ?
O4 Fe1 N4 C13 -18.8(4) . . . . ?
N3 Fe1 N4 C13 92.1(4) . . . . ?
N2 Fe1 N4 C13 -128.7(4) . . . . ?
N1 Fe1 N4 C13 162.1(4) . . . . ?
C6 N1 C1 C2 -146.5(3) . . . . ?
C11 N1 C1 C2 83.0(4) . . . . ?
Fe1 N1 C1 C2 -31.8(3) . . . . ?
K1 O1 C2 N2 179.0(2) . . . . ?
K1 O1 C2 C1 4.4(5) . . . . ?
C3 N2 C2 O1 5.4(5) . . . . ?
Fe1 N2 C2 O1 -165.2(3) . . . . ?
C3 N2 C2 C1 -180.0(3) . . . . ?
Fe1 N2 C2 C1 9.3(4) . . . . ?
N1 C1 C2 O1 -167.5(3) . . . . ?
N1 C1 C2 N2 17.3(4) . . . . ?
C2 N2 C3 C5 -98.3(4) . . . . ?
Fe1 N2 C3 C5 71.4(4) . . . . ?
C2 N2 C3 C4 136.6(4) . . . . ?
Fe1 N2 C3 C4 -53.6(4) . . . . ?
C11 N1 C6 C7 -153.7(3) . . . . ?
C1 N1 C6 C7 77.0(4) . . . . ?
Fe1 N1 C6 C7 -37.9(3) . . . . ?
K1 O2 C7 N3 107.0(3) 1_455 . . . ?
K1 O2 C7 N3 -78.4(4) 2_656 . . . ?
K1 O2 C7 C6 -68.8(4) 1_455 . . . ?
K1 O2 C7 C6 105.8(3) 2_656 . . . ?
K1 O2 C7 K1 174.6(4) 2_656 . . 1_455 ?
C8 N3 C7 O2 2.9(5) . . . . ?
Fe1 N3 C7 O2 -177.2(2) . . . . ?
C8 N3 C7 C6 178.8(3) . . . . ?
Fe1 N3 C7 C6 -1.3(4) . . . . ?
C8 N3 C7 K1 49.1(4) . . . 1_455 ?
Fe1 N3 C7 K1 -130.98(19) . . . 1_455 ?
N1 C6 C7 O2 -155.3(3) . . . . ?
N1 C6 C7 N3 28.3(4) . . . . ?
N1 C6 C7 K1 170.9(2) . . . 1_455 ?
C7 N3 C8 C10 -102.5(4) . . . . ?
Fe1 N3 C8 C10 77.5(4) . . . . ?
C7 N3 C8 C9 132.9(3) . . . . ?
Fe1 N3 C8 C9 -47.0(4) . . . . ?
C6 N1 C11 C12 77.5(4) . . . . ?
C1 N1 C11 C12 -153.4(3) . . . . ?
Fe1 N1 C11 C12 -38.3(3) . . . . ?
K1 O3 C12 N4 134.3(7) 2_666 . . . ?
K1 O3 C12 C11 -40.1(11) 2_666 . . . ?
C13 N4 C12 O3 6.8(7) . . . . ?
Fe1 N4 C12 O3 -171.8(4) . . . . ?
C13 N4 C12 C11 -178.7(4) . . . . ?
Fe1 N4 C12 C11 2.7(5) . . . . ?
N1 C11 C12 O3 -158.8(4) . . . . ?
N1 C11 C12 N4 26.0(5) . . . . ?
C12 N4 C13 C15 -96.3(6) . . . . ?
Fe1 N4 C13 C15 82.2(6) . . . . ?
C12 N4 C13 C14 129.1(6) . . . . ?
Fe1 N4 C13 C14 -52.5(7) . . . . ?
C2S N1S C1S O1S -0.8(7) . . . . ?
C3S N1S C1S O1S 179.7(4) . . . . ?
